data_4076974
loop_
_publ_author_name
'Jambor, Roman'
'Dost\'al, Libor'
'R\%u\<zi\<cka, Ale\<s'
'C\'isa\<rov\'a, Ivana'
'Brus, Ji\<r\'i'
'Hol\<capek, Michal'
'Hole\<cek, Jaroslav'

_publ_section_title
;
 Organotin(IV) Derivatives of Some O,C,O-Chelating Ligands
;
_journal_issue 19
_journal_name_full Organometallics
_journal_page_first 3996
_journal_paper_doi 10.1021/om020361i
_journal_volume 21
_journal_year 2002
_chemical_formula_sum 'C23 H31 Cl5 O2 Sn'
_chemical_formula_weight 635.42
_chemical_name_systematic
; 
 ? 
;
_space_group_IT_number 29
_symmetry_cell_setting orthorhombic
_symmetry_space_group_name_Hall 'P 2c -2ac'
_symmetry_space_group_name_H-M 'P c a 21'
_atom_sites_solution_hydrogens geom
_atom_sites_solution_primary direct
_atom_sites_solution_secondary difmap
_audit_creation_method SHELXL-97
_cell_angle_alpha 90.00
_cell_angle_beta 90.00
_cell_angle_gamma 90.00
_cell_formula_units_Z 4
_cell_length_a 17.8700(2)
_cell_length_b 13.4180(2)
_cell_length_c 11.3790(2)
_cell_measurement_reflns_used 35472
_cell_measurement_temperature 150(2)
_cell_measurement_theta_max 27.5
_cell_measurement_theta_min 1
_cell_volume 2728.45(7)
_computing_cell_refinement 'COLLECT and DENZO'
_computing_data_collection 'COLLECT (Hooft, 1998) and DENZO (Otwinowski & Minor, 1997)'
_computing_data_reduction 'COLLECT and DENZO'
_computing_structure_refinement 'SHELXL-97 (Sheldrick, 1997)'
_computing_structure_solution 'SIR92 (Altomare et al., 1994)'
_diffrn_ambient_temperature 150(2)
_diffrn_detector_area_resol_mean 9.091
_diffrn_measured_fraction_theta_full 0.997
_diffrn_measured_fraction_theta_max 0.997
_diffrn_measurement_device_type 'Nonius KappaCCD area detector'
_diffrn_measurement_method '\f and \w scans to fill the Ewald sphere'
_diffrn_radiation_monochromator graphite
_diffrn_radiation_source 'fine-focus sealed tube'
_diffrn_radiation_type MoK\a
_diffrn_radiation_wavelength 0.71070
_diffrn_reflns_av_R_equivalents 0.0425
_diffrn_reflns_av_sigmaI/netI 0.0265
_diffrn_reflns_limit_h_max 23
_diffrn_reflns_limit_h_min -21
_diffrn_reflns_limit_k_max 17
_diffrn_reflns_limit_k_min -17
_diffrn_reflns_limit_l_max 14
_diffrn_reflns_limit_l_min -14
_diffrn_reflns_number 45202
_diffrn_reflns_theta_full 27.51
_diffrn_reflns_theta_max 27.51
_diffrn_reflns_theta_min 3.24
_diffrn_standards_number 0
_exptl_absorpt_coefficient_mu 1.444
_exptl_absorpt_correction_T_max 0.810
_exptl_absorpt_correction_T_min 0.696
_exptl_absorpt_correction_type multi-scan
_exptl_absorpt_process_details '(SORTAV; Blessing 1997)'
_exptl_crystal_colour colourless
_exptl_crystal_density_diffrn 1.547
_exptl_crystal_density_method 'not measured'
_exptl_crystal_description bar
_exptl_crystal_F_000 1280
_exptl_crystal_size_max 0.3
_exptl_crystal_size_mid 0.2
_exptl_crystal_size_min 0.15
_refine_diff_density_max 0.715
_refine_diff_density_min -0.542
_refine_diff_density_rms 0.071
_refine_ls_abs_structure_details 'Flack H D (1983), Acta Cryst. A39, 876-881'
_refine_ls_abs_structure_Flack -0.015(17)
_refine_ls_extinction_method none
_refine_ls_goodness_of_fit_ref 1.049
_refine_ls_hydrogen_treatment mixed
_refine_ls_matrix_type full
_refine_ls_number_parameters 286
_refine_ls_number_reflns 6257
_refine_ls_number_restraints 1
_refine_ls_restrained_S_all 1.049
_refine_ls_R_factor_all 0.0319
_refine_ls_R_factor_gt 0.0278
_refine_ls_shift/su_max 0.001
_refine_ls_shift/su_mean 0.000
_refine_ls_structure_factor_coef Fsqd
_refine_ls_weighting_details 'calc w=1/[\s^2^(Fo^2^)+(0.0400P)^2^+1.4556P] where P=(Fo^2^+2Fc^2^)/3'
_refine_ls_weighting_scheme calc
_refine_ls_wR_factor_gt 0.0693
_refine_ls_wR_factor_ref 0.0714
_reflns_number_gt 5772
_reflns_number_total 6257
_reflns_threshold_expression I>2\s(I)
_cod_data_source_file om020361i.cif
_cod_data_source_block snocophcl2-ruzic
_cod_depositor_comments
;
The following automatic conversions were performed:

'_geom_bond_publ_flag' value 'Y' changed to 'y' according to
/home/saulius/struct/CIF-dictionaries/cif_core.dic dictionary named
'cif_core.dic' version 2.4.1 from 2010-06-29 (6
times).

'_geom_angle_publ_flag' value 'Y' changed to 'y' according
to /home/saulius/struct/CIF-dictionaries/cif_core.dic dictionary
named 'cif_core.dic' version 2.4.1 from 2010-06-29 (15 times).

Automatic conversion script
Id: cif_fix_values 1715 2011-07-08 13:25:40Z adriana 
;
_cod_database_code 4076974

loop_
_symmetry_equiv_pos_as_xyz
'x, y, z'
'-x, -y, z+1/2'
'-x+1/2, y, z+1/2'
'x+1/2, -y, z'

loop_
_atom_site_label
_atom_site_type_symbol
_atom_site_fract_x
_atom_site_fract_y
_atom_site_fract_z
_atom_site_U_iso_or_equiv
_atom_site_adp_type
_atom_site_occupancy
_atom_site_symmetry_multiplicity
_atom_site_calc_flag
_atom_site_refinement_flags
Sn1 Sn 0.459762(9) 0.297723(12) 0.13800(2) 0.02337(6) Uani 1 1 d .
Cl1 Cl 0.57614(4) 0.38188(6) 0.10964(7) 0.03579(19) Uani 1 1 d .
Cl2 Cl 0.47779(6) 0.30904(6) 0.34446(8) 0.03695(19) Uani 1 1 d .
C11 C 0.36864(15) 0.3882(2) 0.0811(3) 0.0246(6) Uani 1 1 d .
C12 C 0.30212(15) 0.3886(2) 0.1450(3) 0.0288(6) Uani 1 1 d .
C13 C 0.24257(18) 0.4464(2) 0.1061(3) 0.0389(8) Uani 1 1 d .
H13 H 0.1980 0.4464 0.1484 0.047 Uiso 1 1 calc R
C14 C 0.2481(2) 0.5036(3) 0.0064(3) 0.0418(8) Uani 1 1 d .
H14 H 0.2084 0.5438 -0.0169 0.050 Uiso 1 1 calc R
C15 C 0.31389(19) 0.5010(2) -0.0599(3) 0.0355(7) Uani 1 1 d .
H15 H 0.3173 0.5380 -0.1288 0.043 Uiso 1 1 calc R
C16 C 0.37413(16) 0.4436(2) -0.0236(2) 0.0262(6) Uani 1 1 d .
C17 C 0.29223(19) 0.3269(2) 0.2534(3) 0.0367(7) Uani 1 1 d .
H17A H 0.3160 0.3593 0.3199 0.044 Uiso 1 1 calc R
H17B H 0.2394 0.3191 0.2708 0.044 Uiso 1 1 calc R
C18 C 0.30180(19) 0.1523(3) 0.3146(3) 0.0349(7) Uani 1 1 d .
C19 C 0.44377(18) 0.4414(2) -0.0980(3) 0.0294(6) Uani 1 1 d .
H19A H 0.4337 0.4701 -0.1746 0.035 Uiso 1 1 calc R
H19B H 0.4831 0.4799 -0.0608 0.035 Uiso 1 1 calc R
C20 C 0.51519(18) 0.3194(2) -0.2103(3) 0.0286(6) Uani 1 1 d .
C21 C 0.47793(16) 0.1476(2) 0.0903(3) 0.0237(6) Uani 1 1 d .
C22 C 0.42861(18) 0.1020(2) 0.0136(3) 0.0305(6) Uani 1 1 d .
H22 H 0.3893 0.1384 -0.0184 0.037 Uiso 1 1 calc R
C23 C 0.4374(2) 0.0026(2) -0.0158(3) 0.0367(7) Uani 1 1 d .
H23 H 0.4046 -0.0273 -0.0686 0.044 Uiso 1 1 calc R
C24 C 0.4949(2) -0.0522(3) 0.0332(3) 0.0427(8) Uani 1 1 d .
H24 H 0.5009 -0.1191 0.0139 0.051 Uiso 1 1 calc R
C25 C 0.54364(18) -0.0066(3) 0.1116(4) 0.0452(11) Uani 1 1 d .
H25 H 0.5824 -0.0434 0.1448 0.054 Uiso 1 1 calc R
C26 C 0.53528(14) 0.0932(2) 0.1410(5) 0.0338(6) Uani 1 1 d .
H26 H 0.5678 0.1232 0.1941 0.041 Uiso 1 1 calc R
C181 C 0.3020(2) 0.1876(3) 0.4423(3) 0.0480(9) Uani 1 1 d .
H18A H 0.3498 0.2165 0.4606 0.072 Uiso 1 1 calc R
H18B H 0.2930 0.1319 0.4933 0.072 Uiso 1 1 calc R
H18C H 0.2635 0.2365 0.4533 0.072 Uiso 1 1 calc R
C182 C 0.2236(2) 0.1173(3) 0.2779(3) 0.0486(9) Uani 1 1 d .
H18D H 0.1886 0.1711 0.2867 0.073 Uiso 1 1 calc R
H18E H 0.2085 0.0625 0.3268 0.073 Uiso 1 1 calc R
H18F H 0.2246 0.0962 0.1973 0.073 Uiso 1 1 calc R
C183 C 0.3576(2) 0.0697(3) 0.2975(3) 0.0463(9) Uani 1 1 d .
H18G H 0.3577 0.0494 0.2166 0.069 Uiso 1 1 calc R
H18H H 0.3443 0.0141 0.3462 0.069 Uiso 1 1 calc R
H18I H 0.4066 0.0929 0.3188 0.069 Uiso 1 1 calc R
C201 C 0.5452(2) 0.2161(3) -0.1897(4) 0.0411(9) Uani 1 1 d .
H20A H 0.5753 0.2157 -0.1198 0.062 Uiso 1 1 calc R
H20B H 0.5752 0.1962 -0.2557 0.062 Uiso 1 1 calc R
H20C H 0.5042 0.1704 -0.1806 0.062 Uiso 1 1 calc R
C202 C 0.5794(2) 0.3945(3) -0.2164(3) 0.0425(8) Uani 1 1 d .
H20D H 0.5597 0.4598 -0.2317 0.064 Uiso 1 1 calc R
H20E H 0.6131 0.3760 -0.2783 0.064 Uiso 1 1 calc R
H20F H 0.6058 0.3950 -0.1429 0.064 Uiso 1 1 calc R
C203 C 0.4684(2) 0.3223(3) -0.3240(3) 0.0434(9) Uani 1 1 d .
H20G H 0.4286 0.2744 -0.3188 0.065 Uiso 1 1 calc R
H20H H 0.4997 0.3067 -0.3899 0.065 Uiso 1 1 calc R
H20I H 0.4475 0.3877 -0.3340 0.065 Uiso 1 1 calc R
O1 O 0.32579(12) 0.23125(17) 0.23330(19) 0.0296(4) Uani 1 1 d .
O2 O 0.46672(11) 0.33913(17) -0.11032(19) 0.0255(5) Uani 1 1 d .
C1 C 0.7488(3) 0.2197(5) 0.0674(5) 0.0727(16) Uani 1 1 d .
H1 H 0.7129 0.2688 0.0376 0.087 Uiso 1 1 calc R
Cl3 Cl 0.74700(9) 0.22212(17) 0.21878(14) 0.0963(6) Uani 1 1 d .
Cl4 Cl 0.83858(6) 0.24783(8) 0.00967(10) 0.0562(2) Uani 1 1 d .
Cl5 Cl 0.72269(9) 0.10071(12) 0.01631(15) 0.0964(5) Uani 1 1 d .

loop_
_atom_site_aniso_label
_atom_site_aniso_U_11
_atom_site_aniso_U_22
_atom_site_aniso_U_33
_atom_site_aniso_U_23
_atom_site_aniso_U_13
_atom_site_aniso_U_12
Sn1 0.02191(9) 0.02255(9) 0.02564(10) -0.00201(10) -0.00253(9) 0.00044(6)
Cl1 0.0259(3) 0.0429(4) 0.0386(5) -0.0039(3) -0.0002(3) -0.0097(3)
Cl2 0.0465(4) 0.0396(5) 0.0247(4) -0.0001(3) -0.0075(4) -0.0098(4)
C11 0.0248(13) 0.0215(13) 0.0274(14) -0.0032(11) -0.0043(11) 0.0045(11)
C12 0.0260(12) 0.0288(12) 0.0315(15) -0.0084(15) 0.0045(15) 0.0024(10)
C13 0.0286(15) 0.0403(17) 0.048(2) -0.0097(14) 0.0059(13) 0.0076(13)
C14 0.0373(18) 0.0459(19) 0.0423(19) -0.0025(18) -0.0030(15) 0.0179(16)
C15 0.0429(18) 0.0315(16) 0.0321(17) -0.0005(13) -0.0021(14) 0.0084(13)
C16 0.0326(15) 0.0207(13) 0.0254(14) -0.0025(11) 0.0000(11) 0.0019(12)
C17 0.0335(17) 0.0408(17) 0.0358(18) -0.0023(15) 0.0127(14) 0.0025(14)
C18 0.0358(17) 0.0435(19) 0.0253(16) 0.0062(14) 0.0063(13) -0.0056(14)
C19 0.0386(16) 0.0212(14) 0.0283(16) 0.0027(12) 0.0031(13) 0.0028(12)
C20 0.0291(15) 0.0305(15) 0.0260(15) -0.0013(12) 0.0079(12) 0.0017(13)
C21 0.0240(13) 0.0192(13) 0.0279(13) 0.0025(11) 0.0043(11) 0.0016(11)
C22 0.0346(16) 0.0274(15) 0.0296(15) -0.0006(13) -0.0038(13) 0.0021(13)
C23 0.0474(18) 0.0303(17) 0.0325(17) -0.0068(14) 0.0022(14) -0.0068(15)
C24 0.048(2) 0.0250(16) 0.055(2) -0.0015(14) 0.0152(17) 0.0038(15)
C25 0.0361(17) 0.0334(17) 0.066(3) 0.0072(17) 0.0034(16) 0.0128(13)
C26 0.0271(13) 0.0329(14) 0.0414(16) 0.001(2) -0.0010(16) 0.0018(10)
C181 0.057(2) 0.061(2) 0.0259(18) 0.0016(16) 0.0070(17) -0.0073(18)
C182 0.046(2) 0.064(2) 0.0368(19) 0.0057(17) 0.0022(16) -0.0176(18)
C183 0.056(2) 0.042(2) 0.041(2) 0.0131(16) 0.0144(16) 0.0000(17)
C201 0.049(2) 0.0362(19) 0.038(2) 0.0031(15) 0.0210(15) 0.0076(14)
C202 0.043(2) 0.0423(19) 0.0425(19) -0.0048(16) 0.0157(15) -0.0115(15)
C203 0.046(2) 0.056(2) 0.0285(18) -0.0061(16) 0.0014(13) 0.0014(17)
O1 0.0294(11) 0.0329(10) 0.0265(11) 0.0032(9) 0.0081(9) 0.0000(9)
O2 0.0320(11) 0.0226(12) 0.0220(11) 0.0014(9) 0.0071(8) 0.0010(8)
C1 0.053(3) 0.087(4) 0.079(4) -0.009(3) -0.018(3) 0.007(3)
Cl3 0.0661(9) 0.1649(17) 0.0581(9) -0.0281(9) -0.0048(7) -0.0132(10)
Cl4 0.0592(6) 0.0476(5) 0.0619(6) 0.0015(5) -0.0122(5) -0.0075(5)
Cl5 0.0881(10) 0.1020(11) 0.0990(11) -0.0388(9) 0.0145(8) -0.0512(8)

loop_
_atom_type_symbol
_atom_type_description
_atom_type_scat_dispersion_real
_atom_type_scat_dispersion_imag
_atom_type_scat_source
C C 0.0033 0.0016 'International Tables Vol C Tables 4.2.6.8 and 6.1.1.4'
H H 0.0000 0.0000 'International Tables Vol C Tables 4.2.6.8 and 6.1.1.4'
O O 0.0106 0.0060 'International Tables Vol C Tables 4.2.6.8 and 6.1.1.4'
Cl Cl 0.1484 0.1585 'International Tables Vol C Tables 4.2.6.8 and 6.1.1.4'
Sn Sn -0.6537 1.4246 'International Tables Vol C Tables 4.2.6.8 and 6.1.1.4'

loop_
_geom_angle_atom_site_label_1
_geom_angle_atom_site_label_2
_geom_angle_atom_site_label_3
_geom_angle
_geom_angle_publ_flag
C21 Sn1 C11 125.64(11) y
C21 Sn1 Cl2 107.11(9) y
C11 Sn1 Cl2 111.57(8) y
C21 Sn1 Cl1 106.41(8) y
C11 Sn1 Cl1 110.78(8) y
Cl2 Sn1 Cl1 89.16(3) y
C21 Sn1 O1 85.78(9) y
C11 Sn1 O1 69.08(9) y
Cl2 Sn1 O1 75.60(5) y
Cl1 Sn1 O1 162.91(5) y
C21 Sn1 O2 85.72(9) y
C11 Sn1 O2 68.00(9) y
Cl2 Sn1 O2 162.00(5) y
Cl1 Sn1 O2 74.86(5) y
O1 Sn1 O2 118.83(6) y
C12 C11 C16 119.9(3) ?
C12 C11 Sn1 119.7(2) ?
C16 C11 Sn1 120.3(2) ?
C13 C12 C11 119.3(3) ?
C13 C12 C17 118.8(3) ?
C11 C12 C17 121.9(3) ?
C14 C13 C12 121.3(3) ?
C14 C13 H13 119.4 ?
C12 C13 H13 119.4 ?
C13 C14 C15 119.6(3) ?
C13 C14 H14 120.2 ?
C15 C14 H14 120.2 ?
C16 C15 C14 120.4(3) ?
C16 C15 H15 119.8 ?
C14 C15 H15 119.8 ?
C15 C16 C11 119.4(3) ?
C15 C16 C19 119.0(3) ?
C11 C16 C19 121.6(3) ?
O1 C17 C12 108.3(2) ?
O1 C17 H17A 110.0 ?
C12 C17 H17A 110.0 ?
O1 C17 H17B 110.0 ?
C12 C17 H17B 110.0 ?
H17A C17 H17B 108.4 ?
O1 C18 C183 104.8(3) ?
O1 C18 C181 112.0(3) ?
C183 C18 C181 110.4(3) ?
O1 C18 C182 108.4(3) ?
C183 C18 C182 110.1(3) ?
C181 C18 C182 110.9(3) ?
O2 C19 C16 108.0(2) ?
O2 C19 H19A 110.1 ?
C16 C19 H19A 110.1 ?
O2 C19 H19B 110.1 ?
C16 C19 H19B 110.1 ?
H19A C19 H19B 108.4 ?
O2 C20 C201 104.9(3) ?
O2 C20 C202 111.3(3) ?
C201 C20 C202 110.3(3) ?
O2 C20 C203 109.2(3) ?
C201 C20 C203 110.3(3) ?
C202 C20 C203 110.7(3) ?
C22 C21 C26 120.1(3) ?
C22 C21 Sn1 119.1(2) ?
C26 C21 Sn1 120.6(2) ?
C21 C22 C23 120.5(3) ?
C21 C22 H22 119.8 ?
C23 C22 H22 119.8 ?
C24 C23 C22 120.0(3) ?
C24 C23 H23 120.0 ?
C22 C23 H23 120.0 ?
C23 C24 C25 119.5(3) ?
C23 C24 H24 120.3 ?
C25 C24 H24 120.3 ?
C24 C25 C26 120.8(3) ?
C24 C25 H25 119.6 ?
C26 C25 H25 119.6 ?
C21 C26 C25 119.2(4) ?
C21 C26 H26 120.4 ?
C25 C26 H26 120.4 ?
C18 C181 H18A 109.5 ?
C18 C181 H18B 109.5 ?
H18A C181 H18B 109.5 ?
C18 C181 H18C 109.5 ?
H18A C181 H18C 109.5 ?
H18B C181 H18C 109.5 ?
C18 C182 H18D 109.5 ?
C18 C182 H18E 109.5 ?
H18D C182 H18E 109.5 ?
C18 C182 H18F 109.5 ?
H18D C182 H18F 109.5 ?
H18E C182 H18F 109.5 ?
C18 C183 H18G 109.5 ?
C18 C183 H18H 109.5 ?
H18G C183 H18H 109.5 ?
C18 C183 H18I 109.5 ?
H18G C183 H18I 109.5 ?
H18H C183 H18I 109.5 ?
C20 C201 H20A 109.5 ?
C20 C201 H20B 109.5 ?
H20A C201 H20B 109.5 ?
C20 C201 H20C 109.5 ?
H20A C201 H20C 109.5 ?
H20B C201 H20C 109.5 ?
C20 C202 H20D 109.5 ?
C20 C202 H20E 109.5 ?
H20D C202 H20E 109.5 ?
C20 C202 H20F 109.5 ?
H20D C202 H20F 109.5 ?
H20E C202 H20F 109.5 ?
C20 C203 H20G 109.5 ?
C20 C203 H20H 109.5 ?
H20G C203 H20H 109.5 ?
C20 C203 H20I 109.5 ?
H20G C203 H20I 109.5 ?
H20H C203 H20I 109.5 ?
C17 O1 C18 115.0(2) ?
C17 O1 Sn1 97.78(17) ?
C18 O1 Sn1 136.79(18) ?
C19 O2 C20 114.8(2) ?
C19 O2 Sn1 94.35(16) ?
C20 O2 Sn1 139.26(17) ?
Cl3 C1 Cl5 110.0(4) ?
Cl3 C1 Cl4 112.5(3) ?
Cl5 C1 Cl4 108.0(3) ?
Cl3 C1 H1 108.7 ?
Cl5 C1 H1 108.7 ?
Cl4 C1 H1 108.7 ?

loop_
_geom_bond_atom_site_label_1
_geom_bond_atom_site_label_2
_geom_bond_distance
_geom_bond_publ_flag
Sn1 C21 2.112(3) y
Sn1 C11 2.132(3) y
Sn1 Cl2 2.3761(9) y
Sn1 Cl1 2.3884(7) y
Sn1 O1 2.775(2) y
Sn1 O2 2.882(2) y
C11 C12 1.394(4) ?
C11 C16 1.407(4) ?
C12 C13 1.389(4) ?
C12 C17 1.496(5) ?
C13 C14 1.373(5) ?
C13 H13 0.9300 ?
C14 C15 1.396(5) ?
C14 H14 0.9300 ?
C15 C16 1.387(4) ?
C15 H15 0.9300 ?
C16 C19 1.506(4) ?
C17 O1 1.435(4) ?
C17 H17A 0.9700 ?
C17 H17B 0.9700 ?
C18 O1 1.470(4) ?
C18 C183 1.504(5) ?
C18 C181 1.528(5) ?
C18 C182 1.533(5) ?
C19 O2 1.440(4) ?
C19 H19A 0.9700 ?
C19 H19B 0.9700 ?
C20 O2 1.454(4) ?
C20 C201 1.505(5) ?
C20 C202 1.529(5) ?
C20 C203 1.541(5) ?
C21 C22 1.383(4) ?
C21 C26 1.384(4) ?
C22 C23 1.384(4) ?
C22 H22 0.9300 ?
C23 C24 1.381(5) ?
C23 H23 0.9300 ?
C24 C25 1.388(5) ?
C24 H24 0.9300 ?
C25 C26 1.389(5) ?
C25 H25 0.9300 ?
C26 H26 0.9300 ?
C181 H18A 0.9600 ?
C181 H18B 0.9600 ?
C181 H18C 0.9600 ?
C182 H18D 0.9600 ?
C182 H18E 0.9600 ?
C182 H18F 0.9600 ?
C183 H18G 0.9600 ?
C183 H18H 0.9600 ?
C183 H18I 0.9600 ?
C201 H20A 0.9600 ?
C201 H20B 0.9600 ?
C201 H20C 0.9600 ?
C202 H20D 0.9600 ?
C202 H20E 0.9600 ?
C202 H20F 0.9600 ?
C203 H20G 0.9600 ?
C203 H20H 0.9600 ?
C203 H20I 0.9600 ?
C1 Cl3 1.723(6) ?
C1 Cl5 1.762(6) ?
C1 Cl4 1.774(6) ?
C1 H1 0.9800 ?
